data_7225998
loop_
_publ_author_name
'Ochoa, Mar\'ia Eugenia'
'Aguilar-Granda, Andr\'es'
'Ramirez-Montes, Pedro I.'
'Barba, Victor'
'L\'opez, Yliana'
'Santillan, Rosa'
'Farf\'an, Norberto'

_publ_section_title
;
 Designed synthesis of &#x201C;L&#x201D; shaped 17-halo-aryl-ethynyl
 steroids
;
_journal_issue 36
_journal_name_full CrystEngComm
_journal_page_first 6830
_journal_paper_doi 10.1039/C6CE01056C
_journal_volume 18
_journal_year 2016
_chemical_absolute_configuration rm
_chemical_formula_sum 'C27 H29 I O2'
_chemical_formula_weight 512.4
_space_group_IT_number 19
_symmetry_cell_setting orthorhombic
_symmetry_Int_Tables_number 19
_symmetry_space_group_name_Hall 'P 2ac 2ab'
_symmetry_space_group_name_H-M 'P 21 21 21'
_atom_sites_solution_hydrogens mixed
_audit_conform_dict_location ftp://ftp.iucr.org/pub/cif_core.dic
_audit_conform_dict_name cif_core.dic
_audit_conform_dict_version 2.4.3
_audit_creation_date 2016-02-19T10:47:05-00:00
_audit_creation_method 'WinGX routine CIF_UPDATE'
_audit_update_record
;
2016-03-10 deposited with the CCDC.
2016-07-13 downloaded from the CCDC.
;
_cell_angle_alpha 90
_cell_angle_beta 90
_cell_angle_gamma 90
_cell_formula_units_Z 4
_cell_length_a 6.63350(10)
_cell_length_b 16.6143(4)
_cell_length_c 21.5766(4)
_cell_measurement_reflns_used 24432
_cell_measurement_temperature 293(2)
_cell_measurement_theta_max 30.03
_cell_measurement_theta_min 2.91
_cell_measurement_wavelength 0.71073
_cell_volume 2377.98(8)
_computing_cell_refinement 'HKL Scalepack (Otwinowski & Minor 1997)'
_computing_data_collection 'Collect (Bruker AXS BV, 1997-2004)'
_computing_data_reduction 'HKL Denzo and Scalepack (Otwinowski & Minor 1997)'
_computing_molecular_graphics 'Ortep for Windows (Farrugia, 2012)'
_computing_publication_material 'WinGX publication routines (Farrugia, 2012)'
_computing_structure_refinement 'SHELXL-2014/7 (Sheldrick, 2014)'
_diffrn_ambient_temperature 293(2)
_diffrn_detector 'CCD plate'
_diffrn_detector_area_resol_mean 9
_diffrn_measured_fraction_theta_full 0.988
_diffrn_measured_fraction_theta_max 0.953
_diffrn_measurement_device '95mm CCD camera on \k-goniostat'
_diffrn_measurement_device_type KappaCCD
_diffrn_measurement_method 'CCD rotation images, thick slices'
_diffrn_orient_matrix_UB_11 0.139712
_diffrn_orient_matrix_UB_12 0.021704
_diffrn_orient_matrix_UB_13 0.004871
_diffrn_orient_matrix_UB_21 0.028404
_diffrn_orient_matrix_UB_22 -0.041436
_diffrn_orient_matrix_UB_23 0.032461
_diffrn_orient_matrix_UB_31 0.048982
_diffrn_orient_matrix_UB_32 -0.037878
_diffrn_orient_matrix_UB_33 -0.032719
_diffrn_radiation_monochromator 'horizonally mounted graphite crystal'
_diffrn_radiation_probe x-ray
_diffrn_radiation_type MoK\a
_diffrn_radiation_wavelength 0.71073
_diffrn_reflns_av_R_equivalents 0.0508
_diffrn_reflns_av_unetI/netI 0.0519
_diffrn_reflns_Laue_measured_fraction_full 0.988
_diffrn_reflns_Laue_measured_fraction_max 0.953
_diffrn_reflns_limit_h_max 9
_diffrn_reflns_limit_h_min -7
_diffrn_reflns_limit_k_max 21
_diffrn_reflns_limit_k_min -22
_diffrn_reflns_limit_l_max 29
_diffrn_reflns_limit_l_min -29
_diffrn_reflns_number 29917
_diffrn_reflns_point_group_measured_fraction_full 0.991
_diffrn_reflns_point_group_measured_fraction_max 0.954
_diffrn_reflns_reduction_process
;
        Scaled and merged with Sortav
        R.H. Blessing, (1987) Cryst. Rev. 1, 3-58
        R.H. Blessing, (1989) J. Appl. Cryst. 22, 396-397
;
_diffrn_reflns_theta_full 25.242
_diffrn_reflns_theta_max 29.356
_diffrn_reflns_theta_min 3.972
_diffrn_source 'Enraf Nonius FR590'
_exptl_absorpt_coefficient_mu 1.366
_exptl_absorpt_correction_T_max 0.7128
_exptl_absorpt_correction_T_min 0.6520
_exptl_absorpt_correction_type multi-scan
_exptl_absorpt_process_details
;
[c.f. r.h. blessing, acta cryst. (1995), a51, 33-38]
;
_exptl_crystal_colour yellow
_exptl_crystal_density_diffrn 1.431
_exptl_crystal_density_method 'not measured'
_exptl_crystal_description block
_exptl_crystal_F_000 1040
_exptl_crystal_size_max 0.27
_exptl_crystal_size_mid 0.19
_exptl_crystal_size_min 0.14
_refine_diff_density_max 0.536
_refine_diff_density_min -0.527
_refine_diff_density_rms 0.052
_refine_ls_abs_structure_details
;
 Refined as an inversion twin.
;
_refine_ls_abs_structure_Flack -0.05(3)
_refine_ls_extinction_method none
_refine_ls_goodness_of_fit_ref 1.012
_refine_ls_hydrogen_treatment constr
_refine_ls_matrix_type full
_refine_ls_number_constraints 0
_refine_ls_number_parameters 268
_refine_ls_number_reflns 6210
_refine_ls_number_restraints 0
_refine_ls_restrained_S_all 1.012
_refine_ls_R_factor_all 0.093
_refine_ls_R_factor_gt 0.0491
_refine_ls_shift/su_max 0.001
_refine_ls_shift/su_mean 0
_refine_ls_structure_factor_coef Fsqd
_refine_ls_weighting_details 'w=1/[\s^2^(Fo^2^)+(0.0338P)^2^+1.7704P] where P=(Fo^2^+2Fc^2^)/3'
_refine_ls_weighting_scheme calc
_refine_ls_wR_factor_gt 0.0942
_refine_ls_wR_factor_ref 0.1093
_reflns_Friedel_coverage 0.764
_reflns_Friedel_fraction_full 0.996
_reflns_Friedel_fraction_max 0.955
_reflns_number_gt 3967
_reflns_number_total 6210
_reflns_threshold_expression 'I > 2\s(I)'
_cod_data_source_file c6ce01056c2.cif
_cod_data_source_block shelx
_cod_depositor_comments 'Adding full bibliography for 7225988--7225998.cif.'
_cod_database_code 7225998

loop_
_symmetry_equiv_pos_as_xyz
'x, y, z'
'-x+1/2, -y, z+1/2'
'x+1/2, -y+1/2, -z'
'-x, y+1/2, -z+1/2'

loop_
_atom_site_label
_atom_site_type_symbol
_atom_site_fract_x
_atom_site_fract_y
_atom_site_fract_z
_atom_site_U_iso_or_equiv
_atom_site_adp_type
_atom_site_occupancy
_atom_site_site_symmetry_order
_atom_site_calc_flag
_atom_site_refinement_flags_posn
_atom_site_refinement_flags_adp
C19 C 0.7669(15) 0.7009(5) 0.2379(3) 0.097(2) Uani 1 1 d . .
H19A H 0.8928 0.6726 0.2358 0.146 Uiso 1 1 calc R U
H19B H 0.7892 0.754 0.2542 0.146 Uiso 1 1 calc R U
H19C H 0.7099 0.705 0.1971 0.146 Uiso 1 1 calc R U
C1 C 0.6252(8) 0.5743(3) 0.4319(2) 0.0551(13) Uani 1 1 d . .
H1 H 0.5407 0.5416 0.4553 0.066 Uiso 1 1 calc R U
C1A C 0.7246(9) 0.6042(3) 0.8118(2) 0.0570(13) Uani 1 1 d G .
C2 C 0.5686(9) 0.5940(4) 0.3725(3) 0.0607(15) Uani 1 1 d . .
H2 H 0.4472 0.5755 0.3563 0.073 Uiso 1 1 calc R U
C2A C 0.5757(7) 0.5561(2) 0.8377(2) 0.0663(16) Uani 1 1 d G .
H2A H 0.5717 0.5015 0.8286 0.08 Uiso 1 1 calc R U
C3 C 0.6951(9) 0.6417(3) 0.3370(2) 0.0588(14) Uani 1 1 d . .
C3A C 0.4323(6) 0.5890(2) 0.87733(18) 0.0706(17) Uani 1 1 d G .
H3A H 0.3331 0.5563 0.8945 0.085 Uiso 1 1 calc R U
C4 C 0.8716(9) 0.6692(3) 0.3613(2) 0.0543(13) Uani 1 1 d . .
H4 H 0.957 0.7003 0.3369 0.065 Uiso 1 1 calc R U
C4A C 0.4371(6) 0.6707(3) 0.89123(18) 0.0655(16) Uani 1 1 d G .
C5 C 0.9269(8) 0.6516(3) 0.4227(2) 0.0463(11) Uani 1 1 d . .
C5A C 0.5854(7) 0.7195(2) 0.8656(2) 0.086(2) Uani 1 1 d G .
H5A H 0.5887 0.7741 0.8749 0.103 Uiso 1 1 calc R U
C6 C 1.1174(7) 0.6888(3) 0.4475(3) 0.0544(12) Uani 1 1 d . .
H6C H 1.1206 0.7452 0.436 0.065 Uiso 1 1 calc R U
H6B H 1.2322 0.6627 0.4282 0.065 Uiso 1 1 calc R U
C6A C 0.7288(7) 0.6866(3) 0.8260(3) 0.088(2) Uani 1 1 d G .
H6A H 0.8279 0.7194 0.8088 0.105 Uiso 1 1 calc R U
C7 C 1.1377(8) 0.6822(3) 0.5173(2) 0.0526(12) Uani 1 1 d . .
H7A H 1.0487 0.7207 0.5371 0.063 Uiso 1 1 calc R U
H7B H 1.275 0.6946 0.5295 0.063 Uiso 1 1 calc R U
C8 C 1.0842(7) 0.5978(3) 0.5382(2) 0.0431(11) Uani 1 1 d . .
C9 C 0.8596(7) 0.5806(3) 0.5252(2) 0.0420(10) Uani 1 1 d . .
C10 C 0.8044(7) 0.6015(3) 0.4582(2) 0.0445(10) Uani 1 1 d . .
C11 C 0.8038(8) 0.4948(3) 0.5450(2) 0.0542(12) Uani 1 1 d . .
H11A H 0.8748 0.4566 0.519 0.065 Uiso 1 1 calc R U
H11B H 0.6603 0.4867 0.539 0.065 Uiso 1 1 calc R U
C12 C 0.8569(8) 0.4787(3) 0.6133(2) 0.0530(13) Uani 1 1 d . .
H12A H 0.7726 0.5119 0.6396 0.064 Uiso 1 1 calc R U
H12B H 0.8287 0.4228 0.623 0.064 Uiso 1 1 calc R U
C13 C 1.0778(8) 0.4965(3) 0.6270(2) 0.0497(12) Uani 1 1 d . .
C14 C 1.1249(7) 0.5826(3) 0.6067(2) 0.0460(11) Uani 1 1 d . .
C15 C 1.3369(9) 0.5986(4) 0.6323(3) 0.0609(15) Uani 1 1 d . .
H15A H 1.358 0.6556 0.6396 0.073 Uiso 1 1 calc R U
H15B H 1.4395 0.5792 0.6039 0.073 Uiso 1 1 calc R U
C16 C 1.3407(9) 0.5508(4) 0.6937(3) 0.0671(16) Uani 1 1 d . .
H16A H 1.3477 0.5874 0.7286 0.081 Uiso 1 1 calc R U
H16B H 1.4574 0.5157 0.6949 0.081 Uiso 1 1 calc R U
C17 C 1.1446(8) 0.5007(4) 0.6966(3) 0.0590(15) Uani 1 1 d . .
C18 C 1.2107(10) 0.4334(3) 0.5947(3) 0.0662(15) Uani 1 1 d . .
H18A H 1.1916 0.4368 0.5507 0.099 Uiso 1 1 calc R U
H18B H 1.1738 0.3806 0.6088 0.099 Uiso 1 1 calc R U
H18C H 1.3497 0.4434 0.6044 0.099 Uiso 1 1 calc R U
C20 C 0.9919(9) 0.5399(4) 0.7357(3) 0.0628(15) Uani 1 1 d . .
C21 C 0.8701(9) 0.5703(4) 0.7700(3) 0.0615(15) Uani 1 1 d . .
I1 I 0.21641(8) 0.72079(3) 0.94818(2) 0.0975(2) Uani 1 1 d . .
O1 O 0.6319(7) 0.6585(3) 0.27717(19) 0.0791(13) Uani 1 1 d . .
O2 O 1.1936(7) 0.4240(3) 0.7228(2) 0.0781(13) Uani 1 1 d . .
H2AA H 1.103 0.4019 0.7351 0.094 Uiso 1 1 d R U
H8 H 1.1577 0.5663 0.5153 0.094 Uiso 1 1 d R U
H9 H 0.7773 0.6162 0.5556 0.094 Uiso 1 1 d R U
H14 H 1.0402 0.6167 0.6313 0.094 Uiso 1 1 d R U

loop_
_atom_site_aniso_label
_atom_site_aniso_U_11
_atom_site_aniso_U_22
_atom_site_aniso_U_33
_atom_site_aniso_U_23
_atom_site_aniso_U_13
_atom_site_aniso_U_12
C19 0.135(7) 0.100(5) 0.057(3) 0.014(3) -0.011(4) -0.019(5)
C1 0.043(3) 0.067(3) 0.054(3) -0.010(3) 0.006(2) -0.005(3)
C1A 0.047(3) 0.076(4) 0.048(3) -0.002(2) -0.011(2) 0.010(3)
C2 0.051(3) 0.076(4) 0.055(3) -0.018(3) -0.002(3) -0.004(3)
C2A 0.077(4) 0.060(4) 0.062(4) 0.004(3) 0.011(3) 0.015(3)
C3 0.070(4) 0.058(3) 0.049(3) -0.011(2) -0.013(3) 0.002(3)
C3A 0.078(4) 0.076(4) 0.059(3) 0.017(3) 0.015(3) 0.018(3)
C4 0.064(3) 0.044(3) 0.055(3) -0.001(2) 0.002(3) 0.002(3)
C4A 0.063(4) 0.081(4) 0.053(3) -0.003(3) -0.006(3) 0.015(3)
C5 0.044(3) 0.041(3) 0.054(3) -0.007(2) 0.003(2) 0.007(2)
C5A 0.075(4) 0.082(4) 0.102(5) -0.036(4) -0.001(4) 0.005(4)
C6 0.048(3) 0.055(3) 0.060(3) 0.009(3) -0.005(3) -0.008(2)
C6A 0.069(4) 0.080(4) 0.114(5) -0.020(4) 0.010(4) -0.015(4)
C7 0.048(3) 0.049(3) 0.061(3) -0.001(2) -0.007(2) -0.003(2)
C8 0.038(2) 0.043(3) 0.048(3) 0.000(2) 0.004(2) -0.0002(19)
C9 0.036(2) 0.046(3) 0.044(2) -0.008(2) 0.0032(19) -0.002(2)
C10 0.040(2) 0.043(2) 0.050(3) -0.008(2) 0.003(2) 0.001(2)
C11 0.049(3) 0.060(3) 0.054(3) -0.004(2) 0.011(3) -0.011(2)
C12 0.046(3) 0.056(3) 0.057(3) 0.007(2) 0.009(2) -0.007(2)
C13 0.044(3) 0.051(3) 0.054(3) 0.007(2) 0.013(2) 0.007(2)
C14 0.037(2) 0.049(3) 0.052(3) -0.002(2) 0.005(2) 0.002(2)
C15 0.047(3) 0.069(4) 0.067(4) 0.007(3) -0.006(3) -0.003(3)
C16 0.046(3) 0.092(5) 0.063(4) 0.010(3) -0.005(3) 0.003(3)
C17 0.044(3) 0.076(4) 0.057(3) 0.013(3) 0.006(2) 0.011(3)
C18 0.066(4) 0.052(3) 0.080(4) 0.007(3) 0.022(3) 0.014(3)
C20 0.055(3) 0.081(4) 0.052(3) 0.009(3) -0.002(3) 0.006(3)
C21 0.056(3) 0.079(4) 0.049(3) 0.007(3) 0.000(3) 0.007(3)
I1 0.1080(4) 0.1183(4) 0.0662(3) -0.0034(3) 0.0118(3) 0.0519(3)
O1 0.093(3) 0.088(3) 0.057(2) 0.000(2) -0.022(2) -0.010(3)
O2 0.064(3) 0.087(3) 0.083(3) 0.036(2) 0.015(2) 0.021(2)

loop_
_atom_type_symbol
_atom_type_description
_atom_type_scat_dispersion_real
_atom_type_scat_dispersion_imag
_atom_type_scat_source
C C 0.0033 0.0016 'International Tables Vol C Tables 4.2.6.8 and 6.1.1.4'
H H 0 0 'International Tables Vol C Tables 4.2.6.8 and 6.1.1.4'
I I -0.4742 1.8119 'International Tables Vol C Tables 4.2.6.8 and 6.1.1.4'
O O 0.0106 0.006 'International Tables Vol C Tables 4.2.6.8 and 6.1.1.4'

loop_
_geom_angle_atom_site_label_1
_geom_angle_atom_site_label_2
_geom_angle_atom_site_label_3
_geom_angle
O1 C19 H19A 109.5
O1 C19 H19B 109.5
H19A C19 H19B 109.5
O1 C19 H19C 109.5
H19A C19 H19C 109.5
H19B C19 H19C 109.5
C2 C1 C10 122.4(5)
C2 C1 H1 118.8
C10 C1 H1 118.8
C2A C1A C6A 119.1(4)
C2A C1A C21 120.5(5)
C6A C1A C21 120.4(5)
C1 C2 C3 119.1(5)
C1 C2 H2 120.5
C3 C2 H2 120.5
C1A C2A C3A 120.6(3)
C1A C2A H2A 119.7
C3A C2A H2A 119.7
C4 C3 O1 123.4(6)
C4 C3 C2 120.0(5)
O1 C3 C2 116.6(5)
C4A C3A C2A 120
C4A C3A H3A 120
C2A C3A H3A 120
C3 C4 C5 121.1(5)
C3 C4 H4 119.4
C5 C4 H4 119.4
C5A C4A C3A 120
C5A C4A I1 119.9(2)
C3A C4A I1 120.0(2)
C10 C5 C4 119.4(5)
C10 C5 C6 122.7(5)
C4 C5 C6 117.9(5)
C4A C5A C6A 120
C4A C5A H5A 120
C6A C5A H5A 120
C5 C6 C7 113.4(4)
C5 C6 H6C 108.9
C7 C6 H6C 108.9
C5 C6 H6B 108.9
C7 C6 H6B 108.9
H6C C6 H6B 107.7
C5A C6A C1A 120.2(3)
C5A C6A H6A 119.9
C1A C6A H6A 119.9
C6 C7 C8 110.0(4)
C6 C7 H7A 109.7
C8 C7 H7A 109.7
C6 C7 H7B 109.7
C8 C7 H7B 109.7
H7A C7 H7B 108.2
C7 C8 C14 113.6(4)
C7 C8 C9 110.1(4)
C14 C8 C9 108.5(4)
C7 C8 H8 104.9
C14 C8 H8 110.6
C9 C8 H8 109
C10 C9 C11 114.6(4)
C10 C9 C8 111.2(4)
C11 C9 C8 110.7(4)
C10 C9 H9 110
C11 C9 H9 103.1
C8 C9 H9 106.6
C5 C10 C1 117.9(5)
C5 C10 C9 121.0(4)
C1 C10 C9 121.0(4)
C9 C11 C12 112.0(4)
C9 C11 H11A 109.2
C12 C11 H11A 109.2
C9 C11 H11B 109.2
C12 C11 H11B 109.2
H11A C11 H11B 107.9
C13 C12 C11 111.9(4)
C13 C12 H12A 109.2
C11 C12 H12A 109.2
C13 C12 H12B 109.2
C11 C12 H12B 109.2
H12A C12 H12B 107.9
C12 C13 C14 108.8(4)
C12 C13 C18 109.3(5)
C14 C13 C18 113.0(4)
C12 C13 C17 117.8(4)
C14 C13 C17 100.1(4)
C18 C13 C17 107.7(4)
C8 C14 C13 113.4(4)
C8 C14 C15 118.8(4)
C13 C14 C15 104.3(4)
C8 C14 H14 109.6
C13 C14 H14 106
C15 C14 H14 103.7
C14 C15 C16 103.5(5)
C14 C15 H15A 111.1
C16 C15 H15A 111.1
C14 C15 H15B 111.1
C16 C15 H15B 111.1
H15A C15 H15B 109
C15 C16 C17 107.3(5)
C15 C16 H16A 110.2
C17 C16 H16A 110.2
C15 C16 H16B 110.2
C17 C16 H16B 110.2
H16A C16 H16B 108.5
O2 C17 C20 108.9(5)
O2 C17 C16 107.7(5)
C20 C17 C16 111.4(6)
O2 C17 C13 113.7(5)
C20 C17 C13 112.0(4)
C16 C17 C13 102.9(4)
C13 C18 H18A 109.5
C13 C18 H18B 109.5
H18A C18 H18B 109.5
C13 C18 H18C 109.5
H18A C18 H18C 109.5
H18B C18 H18C 109.5
C21 C20 C17 177.2(6)
C20 C21 C1A 178.2(7)
C3 O1 C19 117.7(5)
C17 O2 H2AA 113.1

loop_
_geom_bond_atom_site_label_1
_geom_bond_atom_site_label_2
_geom_bond_distance
C19 O1 1.420(8)
C19 H19A 0.96
C19 H19B 0.96
C19 H19C 0.96
C1 C2 1.375(8)
C1 C10 1.392(7)
C1 H1 0.93
C1A C2A 1.388(7)
C1A C6A 1.404(7)
C1A C21 1.435(8)
C2 C3 1.385(8)
C2 H2 0.93
C2A C3A 1.39
C2A H2A 0.93
C3 C4 1.362(8)
C3 O1 1.386(6)
C3A C4A 1.39
C3A H3A 0.93
C4 C5 1.406(7)
C4 H4 0.93
C4A C5A 1.39
C4A I1 2.085(3)
C5 C10 1.393(7)
C5 C6 1.505(7)
C5A C6A 1.39
C5A H5A 0.93
C6 C7 1.516(7)
C6 H6C 0.97
C6 H6B 0.97
C6A H6A 0.93
C7 C8 1.515(7)
C7 H7A 0.97
C7 H7B 0.97
C8 C14 1.524(7)
C8 C9 1.543(7)
C8 H8 0.8686
C9 C10 1.531(7)
C9 C11 1.533(7)
C9 H9 1.0385
C11 C12 1.538(8)
C11 H11A 0.97
C11 H11B 0.97
C12 C13 1.524(8)
C12 H12A 0.97
C12 H12B 0.97
C13 C14 1.528(7)
C13 C18 1.537(7)
C13 C17 1.567(8)
C14 C15 1.534(7)
C14 H14 0.9583
C15 C16 1.544(8)
C15 H15A 0.97
C15 H15B 0.97
C16 C17 1.546(8)
C16 H16A 0.97
C16 H16B 0.97
C17 O2 1.432(7)
C17 C20 1.470(8)
C18 H18A 0.96
C18 H18B 0.96
C18 H18C 0.96
C20 C21 1.206(8)
O2 H2AA 0.7531

loop_
_geom_torsion_atom_site_label_1
_geom_torsion_atom_site_label_2
_geom_torsion_atom_site_label_3
_geom_torsion_atom_site_label_4
_geom_torsion
C10 C1 C2 C3 0.9(8)
C6A C1A C2A C3A -0.1(8)
C21 C1A C2A C3A -178.8(4)
C1 C2 C3 C4 -0.8(8)
C1 C2 C3 O1 179.0(5)
C1A C2A C3A C4A 0.0(4)
O1 C3 C4 C5 178.8(5)
C2 C3 C4 C5 -1.4(8)
C2A C3A C4A C5A 0
C2A C3A C4A I1 177.9(3)
C3 C4 C5 C10 3.5(7)
C3 C4 C5 C6 -176.0(5)
C3A C4A C5A C6A 0
I1 C4A C5A C6A -177.9(3)
C10 C5 C6 C7 -13.0(7)
C4 C5 C6 C7 166.5(4)
C4A C5A C6A C1A 0.0(4)
C2A C1A C6A C5A 0.1(8)
C21 C1A C6A C5A 178.8(4)
C5 C6 C7 C8 45.3(6)
C6 C7 C8 C14 173.0(4)
C6 C7 C8 C9 -65.1(5)
C7 C8 C9 C10 50.3(5)
C14 C8 C9 C10 175.2(4)
C7 C8 C9 C11 179.0(4)
C14 C8 C9 C11 -56.1(5)
C4 C5 C10 C1 -3.4(7)
C6 C5 C10 C1 176.1(4)
C4 C5 C10 C9 179.8(4)
C6 C5 C10 C9 -0.7(7)
C2 C1 C10 C5 1.2(7)
C2 C1 C10 C9 178.1(5)
C11 C9 C10 C5 -144.7(4)
C8 C9 C10 C5 -18.1(6)
C11 C9 C10 C1 38.6(6)
C8 C9 C10 C1 165.2(4)
C10 C9 C11 C12 -178.1(4)
C8 C9 C11 C12 55.1(5)
C9 C11 C12 C13 -54.6(6)
C11 C12 C13 C14 54.4(6)
C11 C12 C13 C18 -69.4(6)
C11 C12 C13 C17 167.3(4)
C7 C8 C14 C13 -177.9(4)
C9 C8 C14 C13 59.3(5)
C7 C8 C14 C15 -55.0(6)
C9 C8 C14 C15 -177.7(4)
C12 C13 C14 C8 -58.4(5)
C18 C13 C14 C8 63.2(6)
C17 C13 C14 C8 177.4(4)
C12 C13 C14 C15 170.9(4)
C18 C13 C14 C15 -67.5(6)
C17 C13 C14 C15 46.7(5)
C8 C14 C15 C16 -161.4(5)
C13 C14 C15 C16 -34.0(6)
C14 C15 C16 C17 7.5(7)
C15 C16 C17 O2 141.2(5)
C15 C16 C17 C20 -99.4(6)
C15 C16 C17 C13 20.8(6)
C12 C13 C17 O2 85.3(6)
C14 C13 C17 O2 -157.0(4)
C18 C13 C17 O2 -38.7(6)
C12 C13 C17 C20 -38.7(7)
C14 C13 C17 C20 79.0(5)
C18 C13 C17 C20 -162.8(5)
C12 C13 C17 C16 -158.5(5)
C14 C13 C17 C16 -40.8(5)
C18 C13 C17 C16 77.5(5)
C4 C3 O1 C19 5.6(8)
C2 C3 O1 C19 -174.3(6)
